data_4305854
loop_
_publ_author_name
'Jie Zhang'
'Yanan Han'
'Fuyan Han'
'Zhenxia Chen'
'Linhong Weng'
'Xigeng Zhou'

_publ_section_title
;
Facile Construction of a Novel Aminoquinazolinate Anionic Ligand through
Organolanthanide-Mediated Intermolecular Nucleophilic Addition/Cyclization
of Anthranilonitrile
;
_journal_name_full 'Inorganic Chemistry'
_journal_page_first 5552
_journal_page_last 5554
_journal_paper_doi 10.1021/ic800782r
_journal_volume 47
_journal_year 2008
_chemical_formula_sum 'C24 H21 Er N4'
_chemical_formula_weight 532.71
_chemical_name_systematic
; 
 ? 
;
_space_group_IT_number 148
_symmetry_cell_setting rhombohedral
_symmetry_space_group_name_Hall '-R 3'
_symmetry_space_group_name_H-M 'R -3 :H'
_atom_sites_solution_hydrogens geom
_atom_sites_solution_primary direct
_atom_sites_solution_secondary difmap
_audit_creation_method SHELXL-97
_cell_angle_alpha 90.00
_cell_angle_beta 90.00
_cell_angle_gamma 120.00
_cell_formula_units_Z 18
_cell_length_a 31.880(8)
_cell_length_b 31.880(8)
_cell_length_c 10.801(4)
_cell_measurement_reflns_used 930
_cell_measurement_temperature 298(2)
_cell_measurement_theta_max 23.420
_cell_measurement_theta_min 2.555
_cell_volume 9507(5)
_computing_cell_refinement 'Bruker SMART'
_computing_data_collection 'Bruker SMART'
_computing_data_reduction 'Bruker SHELXTL'
_computing_molecular_graphics 'Bruker SHELXTL'
_computing_publication_material 'Bruker SHELXTL'
_computing_structure_refinement 'SHELXL-97 (Sheldrick, 1997)'
_computing_structure_solution 'SHELXS-97 (Sheldrick, 1990)'
_diffrn_ambient_temperature 298(2)
_diffrn_measured_fraction_theta_full 1.000
_diffrn_measured_fraction_theta_max 1.000
_diffrn_measurement_device_type 'CCD area detector'
_diffrn_measurement_method 'phi and omega scans'
_diffrn_radiation_monochromator graphite
_diffrn_radiation_source 'fine-focus sealed tube'
_diffrn_radiation_type MoK\a
_diffrn_radiation_wavelength 0.71073
_diffrn_reflns_av_R_equivalents 0.0693
_diffrn_reflns_av_sigmaI/netI 0.0773
_diffrn_reflns_limit_h_max 36
_diffrn_reflns_limit_h_min -39
_diffrn_reflns_limit_k_max 39
_diffrn_reflns_limit_k_min -38
_diffrn_reflns_limit_l_max 13
_diffrn_reflns_limit_l_min -6
_diffrn_reflns_number 14539
_diffrn_reflns_theta_full 26.01
_diffrn_reflns_theta_max 26.01
_diffrn_reflns_theta_min 1.28
_diffrn_standards_decay_% 6.60
_exptl_absorpt_coefficient_mu 3.989
_exptl_absorpt_correction_T_max 0.7958
_exptl_absorpt_correction_T_min 0.5860
_exptl_absorpt_correction_type multi-scan
_exptl_absorpt_process_details sadabs
_exptl_crystal_density_diffrn 1.675
_exptl_crystal_density_method 'not measured'
_exptl_crystal_F_000 4698
_exptl_crystal_size_max 0.15
_exptl_crystal_size_mid 0.08
_exptl_crystal_size_min 0.06
_refine_diff_density_max 1.379
_refine_diff_density_min -0.453
_refine_diff_density_rms 0.110
_refine_ls_extinction_method none
_refine_ls_goodness_of_fit_ref 0.935
_refine_ls_hydrogen_treatment constr
_refine_ls_matrix_type full
_refine_ls_number_parameters 262
_refine_ls_number_reflns 4163
_refine_ls_number_restraints 0
_refine_ls_restrained_S_all 0.935
_refine_ls_R_factor_all 0.0752
_refine_ls_R_factor_gt 0.0325
_refine_ls_shift/su_max 0.001
_refine_ls_shift/su_mean 0.000
_refine_ls_structure_factor_coef Fsqd
_refine_ls_weighting_details 'calc w=1/[\s^2^(Fo^2^)+(0.0247P)^2^+15.6768P] where P=(Fo^2^+2Fc^2^)/3'
_refine_ls_weighting_scheme calc
_refine_ls_wR_factor_gt 0.0633
_refine_ls_wR_factor_ref 0.0716
_reflns_number_gt 2607
_reflns_number_total 4163
_reflns_threshold_expression >2sigma(I)
_cod_data_source_file ic800782r-file002.cif
_cod_data_source_block f60928d
_cod_depositor_comments
;
The following automatic conversions were performed:
'_symmetry_cell_setting' value 'Rhombohedral' changed to 'rhombohedral'
according to '/home/saulius/struct/CIF-dictionaries/cif_core.dic'
dictionary named 'cif_core.dic' version 2.4.1 from 2010-06-29.

Automatic conversion script
Id: cif_fix_enum 1527 2010-12-29 10:47:43Z saulius 
;
_cod_original_cell_volume 9506(5)
_cod_original_sg_symbol_H-M 'R -3'
_cod_database_code 4305854

loop_
_symmetry_equiv_pos_as_xyz
'x, y, z'
'-y, x-y, z'
'-x+y, -x, z'
'x+2/3, y+1/3, z+1/3'
'-y+2/3, x-y+1/3, z+1/3'
'-x+y+2/3, -x+1/3, z+1/3'
'x+1/3, y+2/3, z+2/3'
'-y+1/3, x-y+2/3, z+2/3'
'-x+y+1/3, -x+2/3, z+2/3'
'-x, -y, -z'
'y, -x+y, -z'
'x-y, x, -z'
'-x+2/3, -y+1/3, -z+1/3'
'y+2/3, -x+y+1/3, -z+1/3'
'x-y+2/3, x+1/3, -z+1/3'
'-x+1/3, -y+2/3, -z+2/3'
'y+1/3, -x+y+2/3, -z+2/3'
'x-y+1/3, x+2/3, -z+2/3'

loop_
_atom_site_label
_atom_site_type_symbol
_atom_site_fract_x
_atom_site_fract_y
_atom_site_fract_z
_atom_site_U_iso_or_equiv
_atom_site_adp_type
_atom_site_occupancy
_atom_site_symmetry_multiplicity
_atom_site_calc_flag
_atom_site_refinement_flags
_atom_site_disorder_assembly
_atom_site_disorder_group
Er1 Er 0.182125(10) 0.095691(10) 0.74986(3) 0.03829(9) Uani 1 1 d . . .
N1 N 0.23421(17) 0.09423(17) 0.5801(4) 0.0395(13) Uani 1 1 d . . .
H1B H 0.2557 0.0876 0.6160 0.047 Uiso 1 1 calc R . .
H1C H 0.2150 0.0684 0.5326 0.047 Uiso 1 1 calc R . .
N2 N 0.25934(17) 0.16794(17) 0.7428(4) 0.0370(12) Uani 1 1 d . . .
N3 N 0.33721(17) 0.23517(16) 0.7056(5) 0.0379(12) Uani 1 1 d . . .
N4 N 0.21485(18) 0.15498(18) 0.9101(5) 0.0481(14) Uani 1 1 d . . .
H4B H 0.2029 0.1568 0.9799 0.058 Uiso 1 1 calc R . .
C1 C 0.2052(4) 0.0487(4) 0.9114(12) 0.087(3) Uani 1 1 d . . .
H1A H 0.2346 0.0642 0.9619 0.104 Uiso 1 1 calc R . .
C2 C 0.1636(6) 0.0429(4) 0.9481(9) 0.102(4) Uani 1 1 d . . .
H2A H 0.1562 0.0505 1.0304 0.122 Uiso 1 1 calc R . .
C3 C 0.1302(3) 0.0119(5) 0.861(2) 0.140(7) Uani 1 1 d . . .
H3A H 0.0949 -0.0061 0.8703 0.168 Uiso 1 1 calc R . .
C4 C 0.1576(9) 0.0038(4) 0.7721(11) 0.158(9) Uani 1 1 d . . .
H4A H 0.1450 -0.0208 0.7065 0.190 Uiso 1 1 calc R . .
C5 C 0.2016(6) 0.0263(5) 0.8138(14) 0.114(5) Uani 1 1 d . . .
H5A H 0.2281 0.0231 0.7781 0.137 Uiso 1 1 calc R . .
C6 C 0.1407(4) 0.1464(4) 0.7012(10) 0.086(3) Uani 1 1 d . . .
H6A H 0.1475 0.1763 0.7434 0.103 Uiso 1 1 calc R . .
C7 C 0.1037(3) 0.1007(4) 0.7305(8) 0.085(3) Uani 1 1 d . . .
H7A H 0.0796 0.0929 0.7960 0.102 Uiso 1 1 calc R . .
C8 C 0.1002(3) 0.0703(3) 0.6348(10) 0.077(3) Uani 1 1 d . . .
H8A H 0.0737 0.0370 0.6232 0.093 Uiso 1 1 calc R . .
C9 C 0.1354(3) 0.0966(4) 0.5499(7) 0.069(2) Uani 1 1 d . . .
H9A H 0.1382 0.0851 0.4678 0.083 Uiso 1 1 calc R . .
C10 C 0.1607(3) 0.1438(3) 0.5898(9) 0.071(2) Uani 1 1 d . . .
H10A H 0.1840 0.1715 0.5406 0.085 Uiso 1 1 calc R . .
C11 C 0.2616(2) 0.1342(2) 0.4956(6) 0.0401(15) Uani 1 1 d . . .
C12 C 0.2563(3) 0.1254(3) 0.3699(6) 0.060(2) Uani 1 1 d . . .
H12A H 0.2340 0.0946 0.3413 0.071 Uiso 1 1 calc R . .
C13 C 0.2831(3) 0.1612(3) 0.2868(7) 0.071(2) Uani 1 1 d . . .
H13A H 0.2792 0.1547 0.2023 0.086 Uiso 1 1 calc R . .
C14 C 0.3158(3) 0.2066(3) 0.3279(7) 0.073(2) Uani 1 1 d . . .
H14A H 0.3344 0.2310 0.2717 0.087 Uiso 1 1 calc R . .
C15 C 0.3209(2) 0.2159(2) 0.4528(6) 0.0520(18) Uani 1 1 d . . .
H15A H 0.3431 0.2469 0.4800 0.062 Uiso 1 1 calc R . .
C16 C 0.2941(2) 0.1805(2) 0.5394(5) 0.0353(14) Uani 1 1 d . . .
C17 C 0.2985(2) 0.1948(2) 0.6725(6) 0.0343(14) Uani 1 1 d . . .
C18 C 0.3363(2) 0.2517(2) 0.8245(6) 0.0384(15) Uani 1 1 d . . .
C19 C 0.3759(2) 0.2957(2) 0.8638(7) 0.0513(18) Uani 1 1 d . . .
H19A H 0.4022 0.3128 0.8113 0.062 Uiso 1 1 calc R . .
C20 C 0.3758(3) 0.3134(2) 0.9790(8) 0.065(2) Uani 1 1 d . . .
H20A H 0.4029 0.3418 1.0055 0.078 Uiso 1 1 calc R . .
C21 C 0.3366(3) 0.2902(3) 1.0566(7) 0.065(2) Uani 1 1 d . . .
H21A H 0.3368 0.3034 1.1335 0.078 Uiso 1 1 calc R . .
C22 C 0.2975(3) 0.2477(2) 1.0200(6) 0.0538(18) Uani 1 1 d . . .
H22A H 0.2711 0.2317 1.0728 0.065 Uiso 1 1 calc R . .
C23 C 0.2967(2) 0.2280(2) 0.9042(5) 0.0378(14) Uani 1 1 d . . .
C24 C 0.2561(2) 0.1834(2) 0.8591(6) 0.0409(15) Uani 1 1 d . . .

loop_
_atom_site_aniso_label
_atom_site_aniso_U_11
_atom_site_aniso_U_22
_atom_site_aniso_U_33
_atom_site_aniso_U_23
_atom_site_aniso_U_13
_atom_site_aniso_U_12
Er1 0.03929(18) 0.03771(17) 0.03660(15) 0.00317(15) 0.00034(15) 0.01829(15)
N1 0.040(3) 0.039(3) 0.039(3) -0.005(3) -0.004(3) 0.019(2)
N2 0.041(3) 0.041(3) 0.028(3) -0.003(2) -0.001(2) 0.020(3)
N3 0.038(3) 0.035(3) 0.041(3) -0.005(3) -0.001(3) 0.019(2)
N4 0.048(3) 0.052(3) 0.037(3) -0.002(3) 0.014(3) 0.019(3)
C1 0.079(7) 0.081(7) 0.089(8) 0.035(7) -0.017(6) 0.032(6)
C2 0.192(13) 0.088(8) 0.055(6) 0.047(6) 0.063(8) 0.092(9)
C3 0.036(5) 0.086(9) 0.249(18) 0.124(11) -0.007(8) -0.006(5)
C4 0.34(3) 0.046(7) 0.063(8) -0.012(6) -0.078(13) 0.072(12)
C5 0.199(15) 0.112(11) 0.096(10) 0.053(8) 0.067(10) 0.126(12)
C6 0.130(9) 0.084(7) 0.087(8) -0.025(6) -0.039(7) 0.087(7)
C7 0.085(7) 0.150(10) 0.059(6) -0.005(7) 0.003(5) 0.089(7)
C8 0.050(5) 0.074(6) 0.103(8) -0.004(6) -0.035(5) 0.027(4)
C9 0.081(6) 0.130(8) 0.029(4) -0.005(5) -0.013(4) 0.077(6)
C10 0.070(6) 0.073(6) 0.072(6) 0.023(5) -0.013(5) 0.038(5)
C11 0.043(4) 0.044(4) 0.038(4) 0.004(3) 0.004(3) 0.025(3)
C12 0.064(5) 0.063(5) 0.040(4) -0.014(4) -0.009(4) 0.024(4)
C13 0.083(6) 0.090(6) 0.029(4) 0.004(4) 0.003(4) 0.034(5)
C14 0.076(6) 0.074(6) 0.044(5) 0.013(5) 0.009(4) 0.020(5)
C15 0.051(4) 0.047(4) 0.044(4) 0.001(4) 0.000(4) 0.014(3)
C16 0.037(3) 0.039(3) 0.032(3) 0.001(3) 0.003(3) 0.020(3)
C17 0.033(3) 0.035(3) 0.039(4) 0.003(3) 0.001(3) 0.020(3)
C18 0.041(4) 0.029(3) 0.049(4) -0.002(3) -0.005(3) 0.019(3)
C19 0.051(4) 0.040(4) 0.063(5) -0.008(4) 0.001(4) 0.023(3)
C20 0.065(5) 0.042(4) 0.072(6) -0.023(4) -0.008(5) 0.015(4)
C21 0.084(6) 0.053(5) 0.047(5) -0.021(4) -0.007(4) 0.026(4)
C22 0.062(5) 0.049(4) 0.041(4) -0.004(4) 0.002(4) 0.021(4)
C23 0.045(4) 0.036(3) 0.036(4) -0.004(3) -0.004(3) 0.023(3)
C24 0.048(4) 0.042(4) 0.037(4) 0.000(3) -0.004(3) 0.026(3)

loop_
_atom_type_symbol
_atom_type_description
_atom_type_scat_dispersion_real
_atom_type_scat_dispersion_imag
_atom_type_scat_source
C C 0.0033 0.0016 'International Tables Vol C Tables 4.2.6.8 and 6.1.1.4'
H H 0.0000 0.0000 'International Tables Vol C Tables 4.2.6.8 and 6.1.1.4'
Er Er -0.2586 4.9576 'International Tables Vol C Tables 4.2.6.8 and 6.1.1.4'
N N 0.0061 0.0033 'International Tables Vol C Tables 4.2.6.8 and 6.1.1.4'

loop_
_geom_angle_atom_site_label_1
_geom_angle_atom_site_label_2
_geom_angle_atom_site_label_3
_geom_angle
_geom_angle_site_symmetry_1
_geom_angle_site_symmetry_3
_geom_angle_publ_flag
N4 Er1 N2 55.04(16) . . ?
N4 Er1 N1 121.20(16) . . ?
N2 Er1 N1 67.61(16) . . ?
N4 Er1 C7 93.6(3) . . ?
N2 Er1 C7 119.9(3) . . ?
N1 Er1 C7 127.9(2) . . ?
N4 Er1 C6 79.1(2) . . ?
N2 Er1 C6 89.6(3) . . ?
N1 Er1 C6 114.4(3) . . ?
C7 Er1 C6 30.7(3) . . ?
N4 Er1 C2 77.5(3) . . ?
N2 Er1 C2 116.2(4) . . ?
N1 Er1 C2 122.1(3) . . ?
C7 Er1 C2 101.1(4) . . ?
C6 Er1 C2 123.1(4) . . ?
N4 Er1 C10 98.9(3) . . ?
N2 Er1 C10 81.9(2) . . ?
N1 Er1 C10 84.1(2) . . ?
C7 Er1 C10 50.8(3) . . ?
C6 Er1 C10 30.7(2) . . ?
C2 Er1 C10 151.7(4) . . ?
N4 Er1 C3 106.1(5) . . ?
N2 Er1 C3 144.8(3) . . ?
N1 Er1 C3 113.9(5) . . ?
C7 Er1 C3 87.9(3) . . ?
C6 Er1 C3 117.8(4) . . ?
C2 Er1 C3 30.9(3) . . ?
C10 Er1 C3 133.0(3) . . ?
N4 Er1 C8 124.1(2) . . ?
N2 Er1 C8 131.9(2) . . ?
N1 Er1 C8 102.4(3) . . ?
C7 Er1 C8 30.7(2) . . ?
C6 Er1 C8 50.2(3) . . ?
C2 Er1 C8 108.7(4) . . ?
C10 Er1 C8 50.0(3) . . ?
C3 Er1 C8 83.1(3) . . ?
N4 Er1 C9 127.8(2) . . ?
N2 Er1 C9 106.2(3) . . ?
N1 Er1 C9 77.4(2) . . ?
C7 Er1 C9 50.5(2) . . ?
C6 Er1 C9 50.3(3) . . ?
C2 Er1 C9 137.4(4) . . ?
C10 Er1 C9 30.3(2) . . ?
C3 Er1 C9 108.4(4) . . ?
C8 Er1 C9 30.1(2) . . ?
N4 Er1 C1 80.5(3) . . ?
N2 Er1 C1 97.1(2) . . ?
N1 Er1 C1 95.7(4) . . ?
C7 Er1 C1 129.8(4) . . ?
C6 Er1 C1 149.4(4) . . ?
C2 Er1 C1 28.9(3) . . ?
C10 Er1 C1 179.0(3) . . ?
C3 Er1 C1 48.0(3) . . ?
C8 Er1 C1 131.0(3) . . ?
C9 Er1 C1 150.5(3) . . ?
N4 Er1 C4 125.7(3) . . ?
N2 Er1 C4 131.6(5) . . ?
N1 Er1 C4 82.9(5) . . ?
C7 Er1 C4 108.5(6) . . ?
C6 Er1 C4 138.4(6) . . ?
C2 Er1 C4 50.3(3) . . ?
C10 Er1 C4 133.7(4) . . ?
C3 Er1 C4 31.0(4) . . ?
C8 Er1 C4 90.3(5) . . ?
C9 Er1 C4 103.4(4) . . ?
C1 Er1 C4 47.1(3) . . ?
C11 N1 Er1 124.1(3) . . ?
C17 N2 C24 120.1(5) . . ?
C17 N2 Er1 144.6(4) . . ?
C24 N2 Er1 95.3(4) . . ?
C17 N3 C18 115.8(5) . . ?
C24 N4 Er1 97.8(4) . . ?
C5 C1 C2 112.3(12) . . ?
C5 C1 Er1 78.0(6) . . ?
C2 C1 Er1 74.3(5) . . ?
C1 C2 C3 104.9(10) . . ?
C1 C2 Er1 76.9(5) . . ?
C3 C2 Er1 75.6(5) . . ?
C2 C3 C4 105.5(10) . . ?
C2 C3 Er1 73.6(5) . . ?
C4 C3 Er1 75.0(6) . . ?
C5 C4 C3 104.9(11) . . ?
C5 C4 Er1 77.1(7) . . ?
C3 C4 Er1 74.0(6) . . ?
C1 C5 C4 112.2(13) . . ?
C1 C5 Er1 74.8(6) . . ?
C4 C5 Er1 74.7(7) . . ?
C7 C6 C10 108.3(8) . . ?
C7 C6 Er1 74.4(5) . . ?
C10 C6 Er1 75.4(4) . . ?
C6 C7 C8 107.2(8) . . ?
C6 C7 Er1 74.9(5) . . ?
C8 C7 Er1 76.1(4) . . ?
C9 C8 C7 108.6(8) . . ?
C9 C8 Er1 75.1(4) . . ?
C7 C8 Er1 73.2(4) . . ?
C8 C9 C10 108.3(8) . . ?
C8 C9 Er1 74.8(4) . . ?
C10 C9 Er1 74.3(4) . . ?
C9 C10 C6 107.6(8) . . ?
C9 C10 Er1 75.4(4) . . ?
C6 C10 Er1 73.9(5) . . ?
C12 C11 C16 120.0(6) . . ?
C12 C11 N1 118.7(6) . . ?
C16 C11 N1 121.2(5) . . ?
C13 C12 C11 120.9(7) . . ?
C12 C13 C14 119.9(7) . . ?
C13 C14 C15 119.6(7) . . ?
C14 C15 C16 122.0(6) . . ?
C15 C16 C11 117.6(6) . . ?
C15 C16 C17 118.5(5) . . ?
C11 C16 C17 123.8(5) . . ?
N3 C17 N2 126.3(6) . . ?
N3 C17 C16 117.4(5) . . ?
N2 C17 C16 115.8(5) . . ?
N3 C18 C23 123.2(5) . . ?
N3 C18 C19 118.6(6) . . ?
C23 C18 C19 118.1(6) . . ?
C20 C19 C18 120.2(7) . . ?
C19 C20 C21 121.4(7) . . ?
C22 C21 C20 119.5(7) . . ?
C21 C22 C23 120.7(7) . . ?
C22 C23 C18 120.0(6) . . ?
C22 C23 C24 123.5(6) . . ?
C18 C23 C24 116.5(5) . . ?
N4 C24 N2 111.8(5) . . ?
N4 C24 C23 130.1(6) . . ?
N2 C24 C23 118.1(6) . . ?

loop_
_geom_bond_atom_site_label_1
_geom_bond_atom_site_label_2
_geom_bond_distance
_geom_bond_site_symmetry_2
_geom_bond_publ_flag
Er1 N4 2.384(5) . ?
Er1 N2 2.388(5) . ?
Er1 N1 2.490(5) . ?
Er1 C7 2.593(8) . ?
Er1 C6 2.600(7) . ?
Er1 C2 2.602(8) . ?
Er1 C10 2.619(7) . ?
Er1 C3 2.627(8) . ?
Er1 C8 2.629(7) . ?
Er1 C9 2.633(7) . ?
Er1 C1 2.633(8) . ?
Er1 C4 2.640(10) . ?
N1 C11 1.451(7) . ?
N2 C17 1.341(7) . ?
N2 C24 1.372(7) . ?
N3 C17 1.311(7) . ?
N3 C18 1.394(7) . ?
N4 C24 1.291(7) . ?
C1 C5 1.245(13) . ?
C1 C2 1.305(13) . ?
C2 C3 1.392(15) . ?
C3 C4 1.409(17) . ?
C4 C5 1.293(17) . ?
C6 C7 1.376(12) . ?
C6 C10 1.383(11) . ?
C7 C8 1.383(11) . ?
C8 C9 1.365(10) . ?
C9 C10 1.373(10) . ?
C11 C12 1.380(8) . ?
C11 C16 1.394(8) . ?
C12 C13 1.366(9) . ?
C13 C14 1.366(10) . ?
C14 C15 1.373(9) . ?
C15 C16 1.383(8) . ?
C16 C17 1.494(8) . ?
C18 C23 1.398(8) . ?
C18 C19 1.403(8) . ?
C19 C20 1.368(9) . ?
C20 C21 1.373(9) . ?
C21 C22 1.363(9) . ?
C22 C23 1.395(8) . ?
C23 C24 1.445(8) . ?

loop_
_geom_hbond_atom_site_label_D
_geom_hbond_atom_site_label_H
_geom_hbond_atom_site_label_A
_geom_hbond_distance_DH
_geom_hbond_distance_HA
_geom_hbond_distance_DA
_geom_hbond_angle_DHA
_geom_hbond_site_symmetry_A
N1 H1B N3 0.90 2.21 3.020(7) 150.3 13_556
